data_4311333
loop_
_publ_author_name
'Yoshimitsu Tachi'
'Kazuki Aita'
'Shinichi Teramae'
'Fumito Tani'
'Yoshinori Naruta'
'Shunichi Fukuzumi'
'Shinobu Itoh'

_publ_section_title
;
 Dicopper-Dioxygen Complex Supported by Asymmetric Pentapyridine
 Dinucleating Ligand
;
_journal_name_full 'Inorganic Chemistry'
_journal_page_first 4558
_journal_page_last 4560
_journal_paper_doi 10.1021/ic049524g
_journal_volume 43
_journal_year 2004
_chemical_formula_moiety 'C38 H45 Cu2 F12 N7 O P2 '
_chemical_formula_sum 'C38 H45 Cu2 F12 N7 O P2'
_chemical_formula_weight 1032.84
_space_group_IT_number 12
_symmetry_cell_setting monoclinic
_symmetry_Int_Tables_number 12
_symmetry_space_group_name_Hall '-C 2y'
_symmetry_space_group_name_H-M 'C 1 2/m 1'
_cell_angle_alpha 90
_cell_angle_beta 103.084(6)
_cell_angle_gamma 90
_cell_formula_units_Z 8
_cell_length_a 34.105(5)
_cell_length_b 18.131(2)
_cell_length_c 14.586(2)
_cell_measurement_reflns_used 14391
_cell_measurement_temperature 161.1
_cell_measurement_theta_max 27.4
_cell_measurement_theta_min 3.1
_cell_volume 8785(2)
_computing_cell_refinement 'PROCESS '
_computing_data_collection PROCESS
_computing_data_reduction CrystalStructure
_computing_molecular_graphics ORTEP3
_computing_publication_material 'CrystalStructure Ver. 3.5.1'
_computing_structure_refinement CRYSTALS
_computing_structure_solution SHELXS97
_diffrn_measured_fraction_theta_full 0.9940
_diffrn_measured_fraction_theta_max 0.9940
_diffrn_radiation_type 'Mo K\a'
_diffrn_radiation_wavelength 0.7107
_diffrn_reflns_av_R_equivalents 0.046
_diffrn_reflns_limit_h_max 44
_diffrn_reflns_limit_h_min -39
_diffrn_reflns_limit_k_max 23
_diffrn_reflns_limit_k_min -23
_diffrn_reflns_limit_l_max 18
_diffrn_reflns_limit_l_min -18
_diffrn_reflns_number 41678
_diffrn_reflns_theta_full 27.48
_diffrn_reflns_theta_max 27.48
_exptl_absorpt_coefficient_mu 1.132
_exptl_absorpt_correction_T_max 0.844
_exptl_absorpt_correction_T_min 0.603
_exptl_absorpt_correction_type multi-scan
_exptl_crystal_colour yellow
_exptl_crystal_density_diffrn 1.562
_exptl_crystal_density_method 'not measured'
_exptl_crystal_description prismatic
_exptl_crystal_F_000 4208.00
_exptl_crystal_size_max 0.40
_exptl_crystal_size_mid 0.25
_exptl_crystal_size_min 0.15
_refine_diff_density_max 0.71
_refine_diff_density_min -0.71
_refine_ls_extinction_coef -166(3)
_refine_ls_extinction_method 'Larson (1970) Crystallographic Computing eq. 22'
_refine_ls_goodness_of_fit_ref 0.971
_refine_ls_hydrogen_treatment refall
_refine_ls_number_parameters 655
_refine_ls_number_reflns 7024
_refine_ls_R_factor_gt 0.0290
_refine_ls_shift/su_max 0.0080
_refine_ls_structure_factor_coef F
_refine_ls_weighting_details 'w = 1/[0.0001Fo^2^ + 0.5000\s(Fo^2^) + 0.1000]'
_refine_ls_weighting_scheme calc
_refine_ls_wR_factor_ref 0.0310
_reflns_number_gt 5682
_reflns_number_total 10329
_reflns_threshold_expression F^2^>2.0\s(F^2^)
_cod_data_source_file ic049524gsi20040412_061812.cif
_cod_data_source_block '[Cu2(L)](PF6)2(CH3COCH3)_(1)'
_cod_original_formula_sum 'C38 H45 Cu2 F12 N7 O P2 '
_cod_database_code 4311333

loop_
_symmetry_equiv_pos_as_xyz
x,y,z
-x,-y,-z
x+1/2,y+1/2,z
-x+1/2,-y+1/2,-z
-x,y,-z
x,-y,z
-x+1/2,y+1/2,-z
x+1/2,-y+1/2,z

loop_
_atom_site_label
_atom_site_type_symbol
_atom_site_fract_x
_atom_site_fract_y
_atom_site_fract_z
_atom_site_U_iso_or_equiv
_atom_site_adp_type
_atom_site_occupancy
_atom_site_symmetry_multiplicity
_atom_site_calc_flag
_atom_site_refinement_flags
_atom_site_disorder_assembly
_atom_site_disorder_group
Cu(1) Cu 0.1288 0.2359 0.5271 0.03099(9) Uani 1.00 1 d . . .
Cu(2) Cu -0.0490 0.2682 0.1603 0.03380(9) Uani 1.00 1 d . . .
P(1) P 0.0970 0.0000 0.0376 0.0346(3) Uani 1.00 1 d . . .
P(2) P 0.0950 0.0000 0.5608 0.0300(3) Uani 1.00 1 d . . .
P(3) P 0.4271 0.0000 0.2516 0.0380(3) Uani 1.00 1 d . . .
P(4) P 0.6730 0.0000 0.1960 0.0386(3) Uani 1.00 1 d . . .
F(1) F 0.1168 0.0000 -0.0516 0.0415(7) Uani 1.00 1 d . . .
F(2) F 0.0969 0.0882 0.0377 0.0499(5) Uani 1.00 1 d . . .
F(3) F 0.1406 0.0000 0.1067 0.0510(8) Uani 1.00 1 d . . .
F(4) F 0.0772 0.0000 0.1274 0.0497(8) Uani 1.00 1 d . . .
F(5) F 0.0532 0.0000 -0.0311 0.0456(7) Uani 1.00 1 d . . .
F(6) F 0.0715 0.0000 0.4527 0.0521(8) Uani 1.00 1 d . . .
F(7) F 0.1369 0.0000 0.5283 0.0412(7) Uani 1.00 1 d . . .
F(8) F 0.0953 -0.0882 0.5608 0.0428(5) Uani 1.00 1 d . . .
F(9) F 0.0532 0.0000 0.5926 0.0492(8) Uani 1.00 1 d . . .
F(10) F 0.1189 0.0000 0.6683 0.0447(7) Uani 1.00 1 d . . .
F(11) F 0.4067 0.0000 0.1448 0.097(1) Uani 1.00 1 d . . .
F(12) F 0.4271 0.0876 0.2521 0.0627(6) Uani 1.00 1 d . . .
F(13) F 0.4709 0.0000 0.2332 0.092(1) Uani 1.00 1 d . . .
F(14) F 0.4474 0.0000 0.3619 0.071(1) Uani 1.00 1 d . . .
F(15) F 0.3842 0.0000 0.2782 0.074(1) Uani 1.00 1 d . . .
F(16) F 0.6434 0.0000 0.0957 0.078(1) Uani 1.00 1 d . . .
F(17) F 0.7107 0.0000 0.1498 0.099(1) Uani 1.00 1 d . . .
F(18) F 0.6733 0.0869 0.1970 0.0898(8) Uani 1.00 1 d . . .
F(19) F 0.7029 0.0000 0.2973 0.0556(8) Uani 1.00 1 d . . .
F(20) F 0.6359 0.0000 0.2440 0.076(1) Uani 1.00 1 d . . .
O(1) O 0.2502 0.1048 0.0527 0.095(2) Uani 0.50 1 d P . .
O(2) O 0.2430 0.0000 0.3186 0.314(7) Uani 1.00 1 d . . .
N(1) N 0.0706 0.2597 0.4769 0.0285(6) Uani 1.00 1 d . . .
N(2) N 0.1364 0.3545 0.5141 0.0378(7) Uani 1.00 1 d . . .
N(3) N 0.1446 0.2032 0.4054 0.0358(7) Uani 1.00 1 d . . .
N(4) N 0.1690 0.2140 0.6422 0.0317(6) Uani 1.00 1 d . . .
N(5) N -0.0320 0.1679 0.2401 0.0286(6) Uani 1.00 1 d . . .
N(6) N -0.1067 0.2654 0.1227 0.0344(6) Uani 1.00 1 d . . .
N(7) N 0.0023 0.2948 0.1361 0.0382(7) Uani 1.00 1 d . . .
C(1) C 0.0630 0.3321 0.4618 0.0338(8) Uani 1.00 1 d . . .
C(2) C 0.0266 0.3568 0.4083 0.0405(9) Uani 1.00 1 d . . .
C(3) C -0.0028 0.3065 0.3703 0.0374(8) Uani 1.00 1 d . . .
C(4) C 0.0047 0.2318 0.3845 0.0298(7) Uani 1.00 1 d . . .
C(5) C 0.0418 0.2114 0.4386 0.0281(7) Uani 1.00 1 d . . .
C(6) C 0.0958 0.3837 0.5108 0.0431(9) Uani 1.00 1 d . . .
C(7) C 0.1491 0.3706 0.4262 0.048(1) Uani 1.00 1 d . . .
C(8) C 0.1815 0.3186 0.4079 0.050(1) Uani 1.00 1 d . . .
C(9) C 0.1656 0.2473 0.3603 0.0419(9) Uani 1.00 1 d . . .
C(10) C 0.1720 0.2286 0.2724 0.059(1) Uani 1.00 1 d . . .
C(11) C 0.1569 0.1637 0.2306 0.068(1) Uani 1.00 1 d . . .
C(12) C 0.1354 0.1183 0.2764 0.056(1) Uani 1.00 1 d . . .
C(13) C 0.1298 0.1401 0.3629 0.0421(9) Uani 1.00 1 d . . .
C(14) C 0.1657 0.3824 0.5973 0.0446(9) Uani 1.00 1 d . . .
C(15) C 0.1641 0.3422 0.6890 0.0439(9) Uani 1.00 1 d . . .
C(16) C 0.1851 0.2687 0.7016 0.0366(8) Uani 1.00 1 d . . .
C(17) C 0.2194 0.2569 0.7719 0.048(1) Uani 1.00 1 d . . .
C(18) C 0.2369 0.1890 0.7833 0.052(1) Uani 1.00 1 d . . .
C(19) C 0.2206 0.1327 0.7238 0.0452(9) Uani 1.00 1 d . . .
C(20) C 0.1869 0.1474 0.6541 0.0369(8) Uani 1.00 1 d . . .
C(21) C -0.0262 0.1737 0.3443 0.0318(7) Uani 1.00 1 d . . .
C(22) C -0.0661 0.1172 0.2020 0.0338(8) Uani 1.00 1 d . . .
C(23) C -0.1079 0.1464 0.2035 0.0351(8) Uani 1.00 1 d . . .
C(24) C -0.1264 0.2019 0.1305 0.0315(7) Uani 1.00 1 d . . .
C(25) C -0.1646 0.1898 0.0740 0.0466(9) Uani 1.00 1 d . . .
C(26) C -0.1831 0.2436 0.0131 0.054(1) Uani 1.00 1 d . . .
C(27) C -0.1639 0.3097 0.0095 0.047(1) Uani 1.00 1 d . . .
C(28) C -0.1257 0.3180 0.0642 0.0411(9) Uani 1.00 1 d . . .
C(29) C 0.0048 0.1368 0.2167 0.0353(8) Uani 1.00 1 d . . .
C(30) C 0.0105 0.1622 0.1208 0.0373(8) Uani 1.00 1 d . . .
C(31) C 0.0271 0.2391 0.1239 0.0384(8) Uani 1.00 1 d . . .
C(32) C 0.0663 0.2527 0.1190 0.054(1) Uani 1.00 1 d . . .
C(33) C 0.0810 0.3233 0.1286 0.069(1) Uani 1.00 1 d . . .
C(34) C 0.0561 0.3798 0.1409 0.068(1) Uani 1.00 1 d . . .
C(35) C 0.0169 0.3639 0.1438 0.055(1) Uani 1.00 1 d . . .
C(36) C 0.2969 0.0000 0.0964 0.107(3) Uani 1.00 1 d . . .
C(37) C 0.2559 0.0403 0.0522 0.069(3) Uani 0.50 1 d P . .
C(38) C 0.2253 0.0000 -0.0050 0.133(4) Uani 1.00 1 d . . .
C(39) C 0.2315 0.0650 0.4472 0.208(4) Uani 1.00 1 d . . .
C(40) C 0.2403 0.0000 0.3956 0.168(5) Uani 1.00 1 d . . .
H(1) H 0.0219 0.4082 0.3984 0.047(1) Uiso 1.00 1 c . . .
H(2) H -0.0281 0.3225 0.3341 0.044(1) Uiso 1.00 1 c . . .
H(3) H 0.0471 0.1603 0.4493 0.033(1) Uiso 1.00 1 c . . .
H(4) H 0.0929 0.4295 0.4784 0.050(1) Uiso 1.00 1 c . . .
H(5) H 0.0930 0.3912 0.5735 0.050(1) Uiso 1.00 1 c . . .
H(6) H 0.1588 0.4199 0.4287 0.057(1) Uiso 1.00 1 c . . .
H(7) H 0.1263 0.3658 0.3752 0.057(1) Uiso 1.00 1 c . . .
H(8) H 0.1986 0.3068 0.4671 0.062(1) Uiso 1.00 1 c . . .
H(9) H 0.1968 0.3429 0.3698 0.062(1) Uiso 1.00 1 c . . .
H(10) H 0.1868 0.2610 0.2417 0.074(2) Uiso 1.00 1 c . . .
H(11) H 0.1612 0.1504 0.1707 0.085(2) Uiso 1.00 1 c . . .
H(12) H 0.1247 0.0730 0.2488 0.068(1) Uiso 1.00 1 c . . .
H(13) H 0.1149 0.1090 0.3951 0.051(1) Uiso 1.00 1 c . . .
H(14) H 0.1920 0.3760 0.5872 0.052(1) Uiso 1.00 1 c . . .
H(15) H 0.1607 0.4335 0.6042 0.052(1) Uiso 1.00 1 c . . .
H(16) H 0.1366 0.3340 0.6881 0.052(1) Uiso 1.00 1 c . . .
H(17) H 0.1757 0.3729 0.7409 0.052(1) Uiso 1.00 1 c . . .
H(18) H 0.2307 0.2965 0.8119 0.056(1) Uiso 1.00 1 c . . .
H(19) H 0.2602 0.1806 0.8318 0.059(1) Uiso 1.00 1 c . . .
H(20) H 0.2323 0.0849 0.7307 0.052(1) Uiso 1.00 1 c . . .
H(21) H 0.1755 0.1088 0.6124 0.043(1) Uiso 1.00 1 c . . .
H(22) H -0.0511 0.1860 0.3590 0.038(1) Uiso 1.00 1 c . . .
H(23) H -0.0172 0.1274 0.3717 0.038(1) Uiso 1.00 1 c . . .
H(24) H -0.0617 0.0728 0.2376 0.040(1) Uiso 1.00 1 c . . .
H(25) H -0.0658 0.1069 0.1383 0.040(1) Uiso 1.00 1 c . . .
H(26) H -0.1060 0.1685 0.2633 0.041(1) Uiso 1.00 1 c . . .
H(27) H -0.1257 0.1054 0.1968 0.041(1) Uiso 1.00 1 c . . .
H(28) H -0.1778 0.1442 0.0778 0.054(1) Uiso 1.00 1 c . . .
H(29) H -0.2090 0.2351 -0.0263 0.062(1) Uiso 1.00 1 c . . .
H(30) H -0.1767 0.3486 -0.0297 0.056(1) Uiso 1.00 1 c . . .
H(31) H -0.1119 0.3630 0.0608 0.049(1) Uiso 1.00 1 c . . .
H(32) H 0.0032 0.0845 0.2175 0.043(1) Uiso 1.00 1 c . . .
H(33) H 0.0276 0.1526 0.2629 0.042(1) Uiso 1.00 1 c . . .
H(34) H -0.0151 0.1614 0.0781 0.046(1) Uiso 1.00 1 c . . .
H(35) H 0.0282 0.1294 0.0993 0.046(1) Uiso 1.00 1 c . . .
H(36) H 0.0831 0.2130 0.1094 0.067(2) Uiso 1.00 1 c . . .
H(37) H 0.1082 0.3329 0.1267 0.086(2) Uiso 1.00 1 c . . .
H(38) H 0.0658 0.4291 0.1470 0.085(2) Uiso 1.00 1 c . . .
H(39) H -0.0007 0.4027 0.1516 0.067(2) Uiso 1.00 1 c . . .
H(40) H 0.3049 0.0000 0.1617 0.121(3) Uiso 0.50 1 c P . .
H(41) H 0.3164 0.0190 0.0651 0.121(3) Uiso 0.50 1 c P . .
H(42) H 0.2949 -0.0519 0.0878 0.121(3) Uiso 0.50 1 c P . .
H(43) H 0.2007 0.0000 0.0140 0.159(4) Uiso 0.50 1 c P . .
H(44) H 0.2228 0.0182 -0.0671 0.159(4) Uiso 0.50 1 c P . .
H(45) H 0.2312 -0.0512 -0.0035 0.159(4) Uiso 0.50 1 c P . .
H(46) H 0.2261 0.0568 0.5075 0.242(4) Uiso 1.00 1 c . . .
H(47) H 0.2549 0.0949 0.4536 0.242(4) Uiso 1.00 1 c . . .
H(48) H 0.2092 0.0894 0.4081 0.242(4) Uiso 1.00 1 c . . .

loop_
_atom_site_aniso_label
_atom_site_aniso_U_11
_atom_site_aniso_U_22
_atom_site_aniso_U_33
_atom_site_aniso_U_12
_atom_site_aniso_U_13
_atom_site_aniso_U_23
Cu(1) 0.0343 0.0241 0.0320 -0.0027 0.0021 -0.0015
Cu(2) 0.0312 0.0321 0.0365 -0.0033 0.0044 -0.0018
P(1) 0.0457 0.0338 0.0241 0.0000 0.0076 0.0000
P(2) 0.0333 0.0246 0.0312 0.0000 0.0051 0.0000
P(3) 0.0378 0.0299 0.0435 0.0000 0.0036 0.0000
P(4) 0.0364 0.0379 0.0394 0.0000 0.0042 0.0000
F(1) 0.0488 0.0495 0.0285 0.0000 0.0139 0.0000
F(2) 0.0770 0.0324 0.0404 -0.0019 0.0132 -0.0042
F(3) 0.0493 0.0660 0.0331 0.0000 -0.0004 0.0000
F(4) 0.0659 0.0559 0.0308 0.0000 0.0184 0.0000
F(5) 0.0435 0.0537 0.0366 0.0000 0.0028 0.0000
F(6) 0.0514 0.0627 0.0348 0.0000 -0.0058 0.0000
F(7) 0.0372 0.0357 0.0538 0.0000 0.0167 0.0000
F(8) 0.0482 0.0239 0.0561 -0.0043 0.0112 -0.0045
F(9) 0.0418 0.0430 0.0678 0.0000 0.0230 0.0000
F(10) 0.0619 0.0348 0.0321 0.0000 -0.0004 0.0000
F(11) 0.1684 0.0542 0.0442 0.0000 -0.0236 0.0000
F(12) 0.0727 0.0299 0.0792 -0.0102 0.0037 0.0000
F(13) 0.0708 0.0869 0.1338 0.0000 0.0584 0.0000
F(14) 0.0793 0.0728 0.0519 0.0000 -0.0050 0.0000
F(15) 0.0426 0.0532 0.1286 0.0000 0.0244 0.0000
F(16) 0.0652 0.1120 0.0443 0.0000 -0.0107 0.0000
F(17) 0.0548 0.1840 0.0652 0.0000 0.0285 0.0000
F(18) 0.1044 0.0402 0.1082 -0.0014 -0.0109 0.0193
F(19) 0.0555 0.0563 0.0468 0.0000 -0.0058 0.0000
F(20) 0.0473 0.1123 0.0726 0.0000 0.0241 0.0000
O(1) 0.0636 0.0527 0.1571 0.0071 -0.0020 -0.0216
O(2) 0.2335 0.5776 0.1536 0.0000 0.0888 0.0000
N(1) 0.0345 0.0239 0.0267 0.0011 0.0059 0.0003
N(2) 0.0443 0.0262 0.0414 -0.0066 0.0066 -0.0033
N(3) 0.0437 0.0325 0.0309 -0.0045 0.0082 -0.0008
N(4) 0.0297 0.0328 0.0320 -0.0034 0.0059 -0.0019
N(5) 0.0301 0.0336 0.0217 0.0004 0.0047 -0.0030
N(6) 0.0359 0.0318 0.0337 -0.0014 0.0043 -0.0009
N(7) 0.0374 0.0415 0.0358 -0.0073 0.0084 0.0000
C(1) 0.0422 0.0278 0.0309 0.0033 0.0069 -0.0013
C(2) 0.0524 0.0285 0.0376 0.0108 0.0038 -0.0010
C(3) 0.0393 0.0447 0.0259 0.0142 0.0029 -0.0026
C(4) 0.0331 0.0373 0.0197 0.0031 0.0073 -0.0021
C(5) 0.0338 0.0284 0.0218 0.0009 0.0056 0.0022
C(6) 0.0540 0.0243 0.0478 0.0019 0.0046 -0.0017
C(7) 0.0647 0.0329 0.0461 -0.0143 0.0127 0.0043
C(8) 0.0573 0.0471 0.0503 -0.0193 0.0199 -0.0040
C(9) 0.0442 0.0425 0.0401 -0.0076 0.0115 -0.0016
C(10) 0.0700 0.0703 0.0440 -0.0220 0.0262 -0.0053
C(11) 0.0902 0.0806 0.0406 -0.0205 0.0278 -0.0189
C(12) 0.0766 0.0512 0.0413 -0.0121 0.0161 -0.0130
C(13) 0.0525 0.0365 0.0380 -0.0060 0.0117 -0.0036
C(14) 0.0496 0.0279 0.0538 -0.0081 0.0063 -0.0093
C(15) 0.0480 0.0404 0.0409 -0.0066 0.0052 -0.0167
C(16) 0.0367 0.0412 0.0319 -0.0074 0.0078 -0.0051
C(17) 0.0426 0.0556 0.0410 -0.0105 -0.0031 -0.0090
C(18) 0.0367 0.0654 0.0463 -0.0013 -0.0077 0.0017
C(19) 0.0349 0.0458 0.0507 0.0038 0.0013 0.0052
C(20) 0.0328 0.0329 0.0435 -0.0019 0.0056 -0.0024
C(21) 0.0299 0.0426 0.0229 0.0019 0.0060 0.0003
C(22) 0.0398 0.0314 0.0286 -0.0020 0.0047 0.0006
C(23) 0.0338 0.0378 0.0320 -0.0089 0.0038 0.0006
C(24) 0.0300 0.0373 0.0277 -0.0004 0.0077 -0.0031
C(25) 0.0359 0.0535 0.0466 -0.0106 0.0014 0.0049
C(26) 0.0325 0.0744 0.0483 -0.0067 -0.0047 0.0088
C(27) 0.0387 0.0558 0.0445 0.0095 0.0026 0.0117
C(28) 0.0413 0.0375 0.0429 0.0012 0.0061 0.0027
C(29) 0.0343 0.0396 0.0328 0.0044 0.0091 -0.0029
C(30) 0.0406 0.0464 0.0277 0.0018 0.0138 -0.0075
C(31) 0.0391 0.0523 0.0250 -0.0072 0.0098 -0.0052
C(32) 0.0458 0.0679 0.0534 -0.0075 0.0229 -0.0117
C(33) 0.0482 0.0908 0.0749 -0.0247 0.0306 -0.0158
C(34) 0.0652 0.0646 0.0818 -0.0305 0.0321 -0.0127
C(35) 0.0560 0.0441 0.0677 -0.0109 0.0195 -0.0018
C(36) 0.0979 0.1090 0.0957 0.0000 -0.0141 0.0000
C(37) 0.0604 0.0481 0.0935 -0.0063 0.0097 -0.0157
C(38) 0.0804 0.1122 0.2054 0.0000 0.0299 0.0000
C(39) 0.0715 0.2849 0.2483 0.0291 -0.0034 -0.0367
C(40) 0.0873 0.0975 0.2695 0.0000 -0.0665 0.0000

loop_
_atom_type_symbol
_atom_type_description
_atom_type_scat_dispersion_real
_atom_type_scat_dispersion_imag
_atom_type_scat_source
C C 0.003 0.002
;
International Tables for Crystallography
(1992, Vol. C, Tables 4.2.6.8 and 6.1.1.4)
;
H H 0.000 0.000
;
International Tables for Crystallography
(1992, Vol. C, Table 6.1.1.4)
;
N N 0.006 0.003
;
International Tables for Crystallography
(1992, Vol. C, Tables 4.2.6.8 and 6.1.1.4)
;
Cu Cu 0.320 1.265
;
International Tables for Crystallography
(1992, Vol. C, Tables 4.2.6.8 and 6.1.1.4)
;
P P 0.102 0.094
;
International Tables for Crystallography
(1992, Vol. C, Tables 4.2.6.8 and 6.1.1.4)
;
F F 0.017 0.010
;
International Tables for Crystallography
(1992, Vol. C, Tables 4.2.6.8 and 6.1.1.4)
;
O O 0.011 0.006
;
International Tables for Crystallography
(1992, Vol. C, Tables 4.2.6.8 and 6.1.1.4)
;

loop_
_geom_angle_atom_site_label_1
_geom_angle_atom_site_label_2
_geom_angle_atom_site_label_3
_geom_angle
_geom_angle_publ_flag
_geom_angle_site_symmetry_1
_geom_angle_site_symmetry_2
_geom_angle_site_symmetry_3
N(1) Cu(1) N(2) 83.30(9) yes . . .
N(1) Cu(1) N(3) 100.26(9) yes . . .
N(1) Cu(1) N(4) 143.44(9) yes . . .
N(2) Cu(1) N(3) 98.6(1) yes . . .
N(2) Cu(1) N(4) 101.64(9) yes . . .
N(3) Cu(1) N(4) 114.46(9) yes . . .
N(5) Cu(2) N(6) 105.28(9) yes . . .
N(5) Cu(2) N(7) 99.52(9) yes . . .
N(6) Cu(2) N(7) 150.5(1) yes . . .
F(1) P(1) F(2) 90.15(8) yes . . .
F(1) P(1) F(3) 90.5(1) yes . . .
F(1) P(1) F(4) 179.8(1) yes . . .
F(1) P(1) F(5) 89.8(1) yes . . .
F(2) P(1) F(3) 90.05(7) yes . . .
F(2) P(1) F(4) 89.85(8) yes . . .
F(2) P(1) F(5) 89.95(7) yes . . .
F(3) P(1) F(4) 89.3(1) yes . . .
F(3) P(1) F(5) 179.7(2) yes . . .
F(4) P(1) F(5) 90.4(1) yes . . .
F(6) P(2) F(7) 89.5(1) yes . . .
F(6) P(2) F(8) 90.12(7) yes . . .
F(6) P(2) F(9) 90.3(1) yes . . .
F(6) P(2) F(10) 179.4(2) yes . . .
F(7) P(2) F(8) 89.63(8) yes . . .
F(7) P(2) F(9) 179.7(1) yes . . .
F(7) P(2) F(10) 89.9(1) yes . . .
F(8) P(2) F(9) 90.37(8) yes . . .
F(8) P(2) F(10) 89.87(7) yes . . .
F(9) P(2) F(10) 90.3(1) yes . . .
F(11) P(3) F(12) 90.26(8) yes . . .
F(11) P(3) F(13) 93.1(2) yes . . .
F(11) P(3) F(14) 179.2(2) yes . . .
F(11) P(3) F(15) 91.0(2) yes . . .
F(12) P(3) F(13) 90.09(9) yes . . .
F(12) P(3) F(14) 89.74(8) yes . . .
F(12) P(3) F(15) 89.90(9) yes . . .
F(13) P(3) F(14) 87.7(2) yes . . .
F(13) P(3) F(15) 175.9(2) yes . . .
F(14) P(3) F(15) 88.2(2) yes . . .
F(16) P(4) F(17) 91.0(2) yes . . .
F(16) P(4) F(18) 90.55(9) yes . . .
F(16) P(4) F(19) 179.8(2) yes . . .
F(16) P(4) F(20) 90.0(2) yes . . .
F(17) P(4) F(18) 90.1(1) yes . . .
F(17) P(4) F(19) 89.1(2) yes . . .
F(17) P(4) F(20) 178.9(2) yes . . .
F(18) P(4) F(19) 89.44(9) yes . . .
F(18) P(4) F(20) 89.9(1) yes . . .
F(19) P(4) F(20) 89.8(2) yes . . .
C(1) N(1) C(5) 118.2(2) yes . . .
C(1) N(1) Cu(1) 114.0(2) yes . . .
C(5) N(1) Cu(1) 125.9(2) yes . . .
C(6) N(2) C(7) 111.0(2) yes . . .
C(6) N(2) C(14) 110.9(2) yes . . .
C(6) N(2) Cu(1) 103.2(2) yes . . .
C(7) N(2) C(14) 111.9(2) yes . . .
C(7) N(2) Cu(1) 109.7(2) yes . . .
C(14) N(2) Cu(1) 109.8(2) yes . . .
C(9) N(3) C(13) 117.9(3) yes . . .
C(9) N(3) Cu(1) 121.6(2) yes . . .
C(13) N(3) Cu(1) 120.0(2) yes . . .
C(16) N(4) C(20) 118.1(2) yes . . .
C(16) N(4) Cu(1) 120.4(2) yes . . .
C(20) N(4) Cu(1) 120.2(2) yes . . .
C(21) N(5) C(22) 109.8(2) yes . . .
C(21) N(5) C(29) 109.6(2) yes . . .
C(21) N(5) Cu(2) 116.5(2) yes . . .
C(22) N(5) C(29) 108.0(2) yes . . .
C(22) N(5) Cu(2) 103.1(1) yes . . .
C(29) N(5) Cu(2) 109.4(2) yes . . .
C(24) N(6) C(28) 118.8(2) yes . . .
C(24) N(6) Cu(2) 119.7(2) yes . . .
C(28) N(6) Cu(2) 118.5(2) yes . . .
C(31) N(7) C(35) 118.4(3) yes . . .
C(31) N(7) Cu(2) 117.2(2) yes . . .
C(35) N(7) Cu(2) 123.7(2) yes . . .
C(2) C(1) C(6) 122.7(2) yes . . .
C(2) C(1) N(1) 121.5(2) yes . . .
C(6) C(1) N(1) 115.7(2) yes . . .
C(3) C(2) H(1) 120.4(3) no . . .
C(3) C(2) C(1) 119.4(3) yes . . .
H(1) C(2) C(1) 120.2(3) no . . .
C(4) C(3) H(2) 119.7(3) no . . .
C(4) C(3) C(2) 119.8(3) yes . . .
H(2) C(3) C(2) 120.5(4) no . . .
C(5) C(4) C(21) 120.2(3) yes . . .
C(5) C(4) C(3) 117.4(3) yes . . .
C(21) C(4) C(3) 122.4(2) yes . . .
H(3) C(5) N(1) 118.1(3) no . . .
H(3) C(5) C(4) 118.2(3) no . . .
N(1) C(5) C(4) 123.7(3) yes . . .
H(4) C(6) H(5) 109.5(4) no . . .
H(4) C(6) N(2) 108.8(3) no . . .
H(4) C(6) C(1) 108.9(3) no . . .
H(5) C(6) N(2) 108.6(3) no . . .
H(5) C(6) C(1) 108.6(3) no . . .
N(2) C(6) C(1) 112.4(2) yes . . .
C(8) C(7) H(6) 109.1(4) no . . .
C(8) C(7) H(7) 107.7(4) no . . .
C(8) C(7) N(2) 113.4(2) yes . . .
H(6) C(7) H(7) 109.5(4) no . . .
H(6) C(7) N(2) 108.8(3) no . . .
H(7) C(7) N(2) 108.4(4) no . . .
C(9) C(8) H(8) 108.0(3) no . . .
C(9) C(8) H(9) 108.5(4) no . . .
C(9) C(8) C(7) 114.3(3) yes . . .
H(8) C(8) H(9) 109.5(4) no . . .
H(8) C(8) C(7) 107.3(4) no . . .
H(9) C(8) C(7) 109.2(3) no . . .
C(10) C(9) N(3) 121.2(3) yes . . .
C(10) C(9) C(8) 121.2(3) yes . . .
N(3) C(9) C(8) 117.5(3) yes . . .
C(11) C(10) H(10) 120.4(4) no . . .
C(11) C(10) C(9) 119.9(4) yes . . .
H(10) C(10) C(9) 119.7(4) no . . .
C(12) C(11) H(11) 120.5(5) no . . .
C(12) C(11) C(10) 119.1(4) yes . . .
H(11) C(11) C(10) 120.4(5) no . . .
C(13) C(12) H(12) 121.1(4) no . . .
C(13) C(12) C(11) 118.4(3) yes . . .
H(12) C(12) C(11) 120.5(4) no . . .
H(13) C(13) N(3) 117.6(3) no . . .
H(13) C(13) C(12) 118.9(3) no . . .
N(3) C(13) C(12) 123.5(3) yes . . .
C(15) C(14) H(14) 107.3(3) no . . .
C(15) C(14) H(15) 109.2(3) no . . .
C(15) C(14) N(2) 113.9(2) yes . . .
H(14) C(14) H(15) 109.5(4) no . . .
H(14) C(14) N(2) 108.4(3) no . . .
H(15) C(14) N(2) 108.6(3) no . . .
C(16) C(15) H(16) 107.7(3) no . . .
C(16) C(15) H(17) 108.8(3) no . . .
C(16) C(15) C(14) 114.8(3) yes . . .
H(16) C(15) H(17) 109.5(4) no . . .
H(16) C(15) C(14) 106.9(3) no . . .
H(17) C(15) C(14) 109.1(3) no . . .
C(17) C(16) N(4) 120.9(3) yes . . .
C(17) C(16) C(15) 121.7(3) yes . . .
N(4) C(16) C(15) 117.4(2) yes . . .
C(18) C(17) H(18) 120.2(3) no . . .
C(18) C(17) C(16) 120.2(3) yes . . .
H(18) C(17) C(16) 119.6(4) no . . .
C(19) C(18) H(19) 120.3(4) no . . .
C(19) C(18) C(17) 119.4(3) yes . . .
H(19) C(18) C(17) 120.3(4) no . . .
C(20) C(19) H(20) 121.0(3) no . . .
C(20) C(19) C(18) 118.3(3) yes . . .
H(20) C(19) C(18) 120.7(3) no . . .
H(21) C(20) N(4) 118.1(3) no . . .
H(21) C(20) C(19) 118.8(3) no . . .
N(4) C(20) C(19) 123.1(3) yes . . .
H(22) C(21) H(23) 109.5(4) no . . .
H(22) C(21) N(5) 109.0(2) no . . .
H(22) C(21) C(4) 109.2(3) no . . .
H(23) C(21) N(5) 108.8(3) no . . .
H(23) C(21) C(4) 108.8(3) no . . .
N(5) C(21) C(4) 111.5(2) yes . . .
C(23) C(22) H(24) 108.6(3) no . . .
C(23) C(22) H(25) 107.3(3) no . . .
C(23) C(22) N(5) 115.7(2) yes . . .
H(24) C(22) H(25) 109.5(4) no . . .
H(24) C(22) N(5) 107.8(3) no . . .
H(25) C(22) N(5) 108.0(3) no . . .
C(24) C(23) H(26) 107.4(3) no . . .
C(24) C(23) H(27) 107.2(3) no . . .
C(24) C(23) C(22) 117.9(3) yes . . .
H(26) C(23) H(27) 109.5(4) no . . .
H(26) C(23) C(22) 107.0(3) no . . .
H(27) C(23) C(22) 107.7(3) no . . .
C(25) C(24) N(6) 120.0(2) yes . . .
C(25) C(24) C(23) 120.2(3) yes . . .
N(6) C(24) C(23) 119.7(2) yes . . .
C(26) C(25) H(28) 120.0(3) no . . .
C(26) C(25) C(24) 120.3(3) yes . . .
H(28) C(25) C(24) 119.7(3) no . . .
C(27) C(26) H(29) 120.3(4) no . . .
C(27) C(26) C(25) 119.4(3) yes . . .
H(29) C(26) C(25) 120.4(4) no . . .
C(28) C(27) H(30) 121.1(4) no . . .
C(28) C(27) C(26) 118.1(3) yes . . .
H(30) C(27) C(26) 120.7(3) no . . .
H(31) C(28) N(6) 118.0(3) no . . .
H(31) C(28) C(27) 118.7(3) no . . .
N(6) C(28) C(27) 123.3(3) yes . . .
C(30) C(29) H(32) 109.4(3) no . . .
C(30) C(29) H(33) 107.8(3) no . . .
C(30) C(29) N(5) 112.7(2) yes . . .
H(32) C(29) H(33) 109.5(3) no . . .
H(32) C(29) N(5) 108.7(3) no . . .
H(33) C(29) N(5) 108.7(3) no . . .
C(31) C(30) H(34) 108.5(3) no . . .
C(31) C(30) H(35) 109.1(3) no . . .
C(31) C(30) C(29) 112.1(2) yes . . .
H(34) C(30) H(35) 109.5(4) no . . .
H(34) C(30) C(29) 107.9(3) no . . .
H(35) C(30) C(29) 109.6(3) no . . .
C(32) C(31) N(7) 121.0(3) yes . . .
C(32) C(31) C(30) 121.8(3) yes . . .
N(7) C(31) C(30) 117.1(3) yes . . .
C(33) C(32) H(36) 120.1(4) no . . .
C(33) C(32) C(31) 120.0(3) yes . . .
H(36) C(32) C(31) 119.9(4) no . . .
C(34) C(33) H(37) 120.4(5) no . . .
C(34) C(33) C(32) 119.2(4) yes . . .
H(37) C(33) C(32) 120.4(5) no . . .
C(35) C(34) H(38) 120.9(5) no . . .
C(35) C(34) C(33) 118.9(4) yes . . .
H(38) C(34) C(33) 120.2(5) no . . .
H(39) C(35) N(7) 117.9(4) no . . .
H(39) C(35) C(34) 119.7(4) no . . .
N(7) C(35) C(34) 122.5(3) yes . . .
C(37) C(36) H(40) 116.4(8) no . . .
C(37) C(36) H(41) 106.6(6) no . . .
C(37) C(36) H(42) 111.8(7) no . . .
H(40) C(36) H(41) 114.7(8) no . . .
H(40) C(36) H(42) 97.6(6) no . . .
H(41) C(36) H(42) 109.5(8) no . . .
C(38) C(37) O(1) 115.0(6) yes . . .
C(38) C(37) C(36) 118.5(6) yes . . .
O(1) C(37) C(36) 125.8(6) yes . . .
H(43) C(38) H(44) 112(1) no . . .
H(43) C(38) H(45) 101.1(7) no . . .
H(43) C(38) C(37) 115.0(9) no . . .
H(44) C(38) H(45) 109(1) no . . .
H(44) C(38) C(37) 106.4(7) no . . .
H(45) C(38) C(37) 112.0(8) no . . .
C(40) C(39) H(46) 116(1) no . . .
C(40) C(39) H(47) 104.0(9) no . . .
C(40) C(39) H(48) 107(1) no . . .
H(46) C(39) H(47) 109(1) no . . .
H(46) C(39) H(48) 109(1) no . . .
H(47) C(39) H(48) 109(1) no . . .
O(2) C(40) C(39) 125.0(8) yes . . .

loop_
_geom_bond_atom_site_label_1
_geom_bond_atom_site_label_2
_geom_bond_distance
_geom_bond_publ_flag
_geom_bond_site_symmetry_1
_geom_bond_site_symmetry_2
Cu(1) N(1) 2.002(2) yes . .
Cu(1) N(2) 2.179(2) yes . .
Cu(1) N(3) 2.056(3) yes . .
Cu(1) N(4) 1.951(2) yes . .
Cu(2) N(5) 2.166(2) yes . .
Cu(2) N(6) 1.920(2) yes . .
Cu(2) N(7) 1.924(3) yes . .
P(1) F(1) 1.597(3) yes . .
P(1) F(2) 1.600(2) yes . .
P(1) F(3) 1.598(2) yes . .
P(1) F(4) 1.605(3) yes . .
P(1) F(5) 1.597(2) yes . .
P(2) F(6) 1.600(2) yes . .
P(2) F(7) 1.605(3) yes . .
P(2) F(8) 1.599(1) yes . .
P(2) F(9) 1.595(3) yes . .
P(2) F(10) 1.595(2) yes . .
P(3) F(11) 1.555(3) yes . .
P(3) F(12) 1.589(2) yes . .
P(3) F(13) 1.578(4) yes . .
P(3) F(14) 1.602(3) yes . .
P(3) F(15) 1.594(3) yes . .
P(4) F(16) 1.579(3) yes . .
P(4) F(17) 1.579(4) yes . .
P(4) F(18) 1.576(2) yes . .
P(4) F(19) 1.593(2) yes . .
P(4) F(20) 1.579(3) yes . .
O(1) C(37) 1.185(9) yes . .
O(2) C(40) 1.15(2) yes . .
N(1) C(1) 1.346(3) yes . .
N(1) C(5) 1.341(3) yes . .
N(2) C(6) 1.475(4) yes . .
N(2) C(7) 1.471(4) yes . .
N(2) C(14) 1.475(3) yes . .
N(3) C(9) 1.342(4) yes . .
N(3) C(13) 1.344(4) yes . .
N(4) C(16) 1.350(4) yes . .
N(4) C(20) 1.346(4) yes . .
N(5) C(21) 1.491(3) yes . .
N(5) C(22) 1.487(3) yes . .
N(5) C(29) 1.485(4) yes . .
N(6) C(24) 1.349(4) yes . .
N(6) C(28) 1.345(4) yes . .
N(7) C(31) 1.353(4) yes . .
N(7) C(35) 1.344(4) yes . .
C(1) C(2) 1.386(4) yes . .
C(1) C(6) 1.509(4) yes . .
C(2) C(3) 1.374(4) yes . .
C(2) H(1) 0.950(4) no . .
C(3) C(4) 1.386(4) yes . .
C(3) H(2) 0.950(4) no . .
C(4) C(5) 1.380(3) yes . .
C(4) C(21) 1.510(4) yes . .
C(5) H(3) 0.950(4) no . .
C(6) H(4) 0.950(4) no . .
C(6) H(5) 0.950(5) no . .
C(7) C(8) 1.524(5) yes . .
C(7) H(6) 0.950(4) no . .
C(7) H(7) 0.950(4) no . .
C(8) C(9) 1.508(4) yes . .
C(8) H(8) 0.950(4) no . .
C(8) H(9) 0.950(5) no . .
C(9) C(10) 1.390(5) yes . .
C(10) C(11) 1.371(5) yes . .
C(10) H(10) 0.950(6) no . .
C(11) C(12) 1.373(6) yes . .
C(11) H(11) 0.950(6) no . .
C(12) C(13) 1.375(5) yes . .
C(12) H(12) 0.950(5) no . .
C(13) H(13) 0.950(4) no . .
C(14) C(15) 1.534(4) yes . .
C(14) H(14) 0.950(5) no . .
C(14) H(15) 0.950(4) no . .
C(15) C(16) 1.503(4) yes . .
C(15) H(16) 0.950(4) no . .
C(15) H(17) 0.950(4) no . .
C(16) C(17) 1.387(4) yes . .
C(17) C(18) 1.364(5) yes . .
C(17) H(18) 0.950(4) no . .
C(18) C(19) 1.373(4) yes . .
C(18) H(19) 0.950(4) no . .
C(19) C(20) 1.378(4) yes . .
C(19) H(20) 0.950(5) no . .
C(20) H(21) 0.950(4) no . .
C(21) H(22) 0.950(4) no . .
C(21) H(23) 0.950(4) no . .
C(22) C(23) 1.525(4) yes . .
C(22) H(24) 0.950(4) no . .
C(22) H(25) 0.950(4) no . .
C(23) C(24) 1.498(4) yes . .
C(23) H(26) 0.950(4) no . .
C(23) H(27) 0.950(4) no . .
C(24) C(25) 1.392(4) yes . .
C(25) C(26) 1.373(4) yes . .
C(25) H(28) 0.950(5) no . .
C(26) C(27) 1.373(5) yes . .
C(26) H(29) 0.950(4) no . .
C(27) C(28) 1.371(4) yes . .
C(27) H(30) 0.950(4) no . .
C(28) H(31) 0.950(4) no . .
C(29) C(30) 1.527(4) yes . .
C(29) H(32) 0.950(4) no . .
C(29) H(33) 0.950(3) no . .
C(30) C(31) 1.501(4) yes . .
C(30) H(34) 0.950(4) no . .
C(30) H(35) 0.950(4) no . .
C(31) C(32) 1.378(5) yes . .
C(32) C(33) 1.372(6) yes . .
C(32) H(36) 0.950(5) no . .
C(33) C(34) 1.367(6) yes . .
C(33) H(37) 0.950(6) no . .
C(34) C(35) 1.378(5) yes . .
C(34) H(38) 0.950(6) no . .
C(35) H(39) 0.950(5) no . .
C(36) C(37) 1.58(1) yes . .
C(36) H(40) 0.93(1) no . .
C(36) H(41) 0.95(1) no . .
C(36) H(42) 0.950(1) no . .
C(37) C(38) 1.39(1) yes . .
C(38) H(43) 0.94(1) no . .
C(38) H(44) 0.95(1) no . .
C(38) H(45) 0.950(2) no . .
C(39) C(40) 1.47(1) yes . .
C(39) H(46) 0.95(1) no . .
C(39) H(47) 0.95(1) no . .
C(39) H(48) 0.95(1) no . .
